data_4022512
loop_
_publ_author_name
'Atsushi Wakamiya'
'Daisuke Yamazaki'
'Tohru Nishinaga'
'Toshikazu Kitagawa'
'Koichi Komatsu'

_publ_contact_author_address
;
    Institute for Chemical Research, Kyoto University, Gokasho, Uji, 
    Kyoto 611-0011, Japan. 
;
_publ_contact_author_email ' komatsu@scl.kyoto-u.ac.jp'
_publ_contact_author_fax ' +81-774-38-3178 '
_publ_contact_author_name ' Koichi Komatsu '
_publ_contact_author_phone ' +81-774-38-3172 '
_publ_section_title
;
 Synthesis and Properties of Novel Oligothiophenes Surrounded
 by Bicyclo[2.2.2]octene Frameworks
;
_journal_name_full 'Journal of Organic Chemistry'
_journal_page_first 8305
_journal_page_last 8314
_journal_paper_doi 10.1021/jo034754i
_journal_volume 68
_journal_year 2003
_chemical_formula_sum 'C27 H30 S2'
_chemical_formula_weight 418.63
_chemical_name_common 4,5:4',5'-Bis(bicyclo[2.2.2]octeno)-2,2'-bithiophene
_space_group_IT_number 2
_symmetry_cell_setting triclinic
_symmetry_space_group_name_Hall '-P 1'
_symmetry_space_group_name_H-M 'P -1'
_atom_sites_solution_hydrogens geom
_atom_sites_solution_primary direct
_atom_sites_solution_secondary difmap
_audit_creation_date ' May 2 2003 '
_audit_creation_method SHELXL-97
_cell_angle_alpha 74.183(2)
_cell_angle_beta 88.992(2)
_cell_angle_gamma 85.741(2)
_cell_formula_units_Z 2
_cell_length_a 6.3159(6)
_cell_length_b 10.5969(10)
_cell_length_c 16.9425(17)
_cell_measurement_temperature 100(2)
_cell_volume 1087.99(18)
_computing_cell_refinement 'Bruker SMART'
_computing_data_collection 'Bruker SMART'
_computing_data_reduction 'Bruker SHELXTL'
_computing_molecular_graphics 'Bruker SHELXTL'
_computing_publication_material 'Bruker SHELXTL'
_computing_structure_refinement 'SHELXL-97 (Sheldrick, 1997)'
_computing_structure_solution 'SHELXS-97 (Sheldrick, 1990)'
_diffrn_ambient_temperature 100(2)
_diffrn_measured_fraction_theta_full 0.997
_diffrn_measured_fraction_theta_max 0.997
_diffrn_measurement_device_type 'CCD area detector'
_diffrn_measurement_method 'phi and omega scans'
_diffrn_radiation_monochromator graphite
_diffrn_radiation_source 'fine-focus sealed tube'
_diffrn_radiation_type MoK\a
_diffrn_radiation_wavelength 0.71073
_diffrn_reflns_av_R_equivalents 0.0209
_diffrn_reflns_av_sigmaI/netI 0.0265
_diffrn_reflns_limit_h_max 7
_diffrn_reflns_limit_h_min -7
_diffrn_reflns_limit_k_max 11
_diffrn_reflns_limit_k_min -12
_diffrn_reflns_limit_l_max 12
_diffrn_reflns_limit_l_min -20
_diffrn_reflns_number 6204
_diffrn_reflns_theta_full 25.00
_diffrn_reflns_theta_max 25.00
_diffrn_reflns_theta_min 1.25
_exptl_absorpt_coefficient_mu 0.256
_exptl_absorpt_correction_T_max 0.9271
_exptl_absorpt_correction_T_min 0.9271
_exptl_absorpt_correction_type empirical(SADABS)
_exptl_crystal_colour colorless
_exptl_crystal_density_diffrn 1.278
_exptl_crystal_density_method 'not measured'
_exptl_crystal_description prism
_exptl_crystal_F_000 448
_exptl_crystal_size_max 0.30
_exptl_crystal_size_mid 0.30
_exptl_crystal_size_min 0.30
_refine_diff_density_max 0.422
_refine_diff_density_min -0.225
_refine_diff_density_rms 0.060
_refine_ls_extinction_method none
_refine_ls_goodness_of_fit_ref 1.050
_refine_ls_hydrogen_treatment mixed
_refine_ls_matrix_type full
_refine_ls_number_parameters 365
_refine_ls_number_reflns 3830
_refine_ls_number_restraints 6
_refine_ls_restrained_S_all 1.051
_refine_ls_R_factor_all 0.0680
_refine_ls_R_factor_gt 0.0537
_refine_ls_shift/su_max 4.785
_refine_ls_shift/su_mean 0.016
_refine_ls_structure_factor_coef Fsqd
_refine_ls_weighting_details 'calc w=1/[\s^2^(Fo^2^)+(0.0936P)^2^+0.3479P] where P=(Fo^2^+2Fc^2^)/3'
_refine_ls_weighting_scheme calc
_refine_ls_wR_factor_gt 0.1493
_refine_ls_wR_factor_ref 0.1605
_reflns_number_gt 2954
_reflns_number_total 3830
_reflns_threshold_expression >2sigma(I)
_cod_data_source_file jo034754isi20030609_104032.cif
_cod_data_source_block 1(2T)toluene
_cod_database_code 4022512

loop_
_symmetry_equiv_pos_as_xyz
'x, y, z'
'-x, -y, -z'

loop_
_atom_site_label
_atom_site_type_symbol
_atom_site_fract_x
_atom_site_fract_y
_atom_site_fract_z
_atom_site_U_iso_or_equiv
_atom_site_adp_type
_atom_site_occupancy
_atom_site_symmetry_multiplicity
_atom_site_calc_flag
_atom_site_refinement_flags
_atom_site_disorder_assembly
_atom_site_disorder_group
S2B S 0.7935(3) 0.8078(2) 0.18115(13) 0.0220(5) Uani 0.424(2) 1 d P A 2
S1B S 0.2184(3) 0.68939(18) 0.32615(11) 0.0276(5) Uani 0.424(2) 1 d P A 2
C3B C 0.5652(12) 0.7693(6) 0.3556(4) 0.0291(16) Uani 0.424(2) 1 d P A 2
H3B H 0.7079 0.7930 0.3488 0.035 Uiso 0.424(2) 1 calc PR A 2
C6B C 0.4408(13) 0.7283(10) 0.1471(6) 0.040(3) Uani 0.424(2) 1 d PU A 2
H6B H 0.3028 0.6969 0.1537 0.048 Uiso 0.424(2) 1 calc PR A 2
S1A S 0.64498(18) 0.80671(11) 0.35957(6) 0.0201(3) Uani 0.576(2) 1 d P A 1
S2A S 0.3627(3) 0.71031(18) 0.14917(10) 0.0273(4) Uani 0.576(2) 1 d P A 1
C3A C 0.3083(9) 0.7027(4) 0.3392(3) 0.0259(11) Uani 0.576(2) 1 d P A 1
H3A H 0.2038 0.6650 0.3149 0.031 Uiso 0.576(2) 1 calc PR A 1
C6A C 0.7193(11) 0.7939(7) 0.1687(4) 0.0321(16) Uani 0.576(2) 1 d P A 1
H6A H 0.8327 0.8232 0.1936 0.039 Uiso 0.576(2) 1 calc PR A 1
C19 C 0.5251(3) 0.7282(2) -0.01290(12) 0.0264(5) Uani 1 1 d . A .
H19 H 0.3837 0.6967 -0.0208 0.032 Uiso 1 1 calc R . .
C13 C 0.4802(3) 0.7753(2) 0.52154(13) 0.0298(5) Uani 1 1 d . . .
H13 H 0.6163 0.8130 0.5294 0.036 Uiso 1 1 calc R . .
C5 C 0.5403(3) 0.75633(18) 0.21221(12) 0.0219(4) Uani 1 1 d . . .
C4 C 0.4756(3) 0.74814(18) 0.29620(12) 0.0228(5) Uani 1 1 d . A .
C2 C 0.2823(4) 0.70932(19) 0.42160(12) 0.0299(5) Uani 1 1 d . . .
C8 C 0.5470(3) 0.74682(19) 0.07123(13) 0.0264(5) Uani 1 1 d . . .
C7 C 0.7346(3) 0.78903(19) 0.08651(12) 0.0272(5) Uani 1 1 d . A .
C1 C 0.4628(3) 0.7600(2) 0.43688(13) 0.0301(5) Uani 1 1 d . A .
C14 C 0.2857(3) 0.8656(2) 0.53334(13) 0.0300(5) Uani 1 1 d . A .
H14A H 0.2927 0.9537 0.4942 0.036 Uiso 1 1 calc R . .
H14B H 0.2860 0.8758 0.5897 0.036 Uiso 1 1 calc R . .
C20 C 0.7092(3) 0.6287(2) -0.02190(13) 0.0275(5) Uani 1 1 d . . .
H20A H 0.6924 0.5430 0.0187 0.033 Uiso 1 1 calc R A .
H20B H 0.7058 0.6154 -0.0775 0.033 Uiso 1 1 calc R . .
C17 C 0.9235(3) 0.6802(2) -0.00803(13) 0.0287(5) Uani 1 1 d . A .
H17A H 1.0096 0.6937 -0.0587 0.034 Uiso 1 1 calc R . .
H17B H 1.0028 0.6144 0.0365 0.034 Uiso 1 1 calc R . .
C11 C 0.2582(4) 0.5792(2) 0.56475(13) 0.0334(5) Uani 1 1 d . . .
H11A H 0.1677 0.5587 0.6143 0.040 Uiso 1 1 calc R A .
H11B H 0.2973 0.4962 0.5501 0.040 Uiso 1 1 calc R . .
C16 C 0.8862(3) 0.8116(2) 0.01525(13) 0.0294(5) Uani 1 1 d . . .
H16 H 1.0225 0.8432 0.0290 0.035 Uiso 1 1 calc R A .
C12 C 0.0798(3) 0.8049(2) 0.51862(13) 0.0308(5) Uani 1 1 d . . .
H12A H -0.0061 0.7856 0.5694 0.037 Uiso 1 1 calc R A .
H12B H -0.0053 0.8685 0.4749 0.037 Uiso 1 1 calc R . .
C10 C 0.1339(4) 0.6769(2) 0.49321(13) 0.0307(5) Uani 1 1 d . A .
H10 H 0.0032 0.6395 0.4793 0.037 Uiso 1 1 calc R . .
C21 C 0.5624(3) 0.8607(2) -0.07608(12) 0.0309(5) Uani 1 1 d . . .
H21A H 0.5672 0.8486 -0.1320 0.037 Uiso 1 1 calc R A .
H21B H 0.4434 0.9259 -0.0739 0.037 Uiso 1 1 calc R . .
C15 C 0.4603(4) 0.6394(2) 0.58289(13) 0.0320(5) Uani 1 1 d . A .
H15A H 0.5865 0.5803 0.5786 0.038 Uiso 1 1 calc R . .
H15B H 0.4543 0.6486 0.6395 0.038 Uiso 1 1 calc R . .
C18 C 0.7728(4) 0.9120(2) -0.05762(13) 0.0340(5) Uani 1 1 d . A .
H18A H 0.8653 0.9266 -0.1066 0.041 Uiso 1 1 calc R . .
H18B H 0.7438 0.9971 -0.0444 0.041 Uiso 1 1 calc R . .
C31 C 0.8299(11) 0.7213(6) 0.7365(4) 0.0316(14) Uani 0.718(7) 1 d P B 3
H22 H 0.6882 0.7360 0.7165 0.038 Uiso 0.718(7) 1 calc PR B 3
C32 C 1.1558(16) 0.7882(13) 0.7656(6) 0.059(3) Uani 0.718(7) 1 d P B 3
H23 H 1.2436 0.8592 0.7596 0.070 Uiso 0.718(7) 1 calc PR B 3
C33 C 0.9601(5) 0.8261(3) 0.74066(16) 0.0215(9) Uani 0.718(7) 1 d P B 3
C37 C 0.8798(8) 0.9680(5) 0.7112(3) 0.0409(11) Uani 0.718(7) 1 d P B 3
H24 H 0.9926 1.0239 0.7166 0.061 Uiso 0.718(7) 1 calc PR B 3
H25 H 0.7574 0.9845 0.7443 0.061 Uiso 0.718(7) 1 calc PR B 3
H26 H 0.8369 0.9882 0.6535 0.061 Uiso 0.718(7) 1 calc PR B 3
C34 C 1.145(3) 0.5711(9) 0.7962(6) 0.061(3) Uani 0.718(7) 1 d P B 3
H27 H 1.2066 0.4838 0.8162 0.074 Uiso 0.718(7) 1 calc PR B 3
C35 C 1.2553(5) 0.6732(5) 0.79693(19) 0.0407(12) Uani 0.718(7) 1 d P B 3
H28 H 1.3952 0.6632 0.8185 0.049 Uiso 0.718(7) 1 calc PR B 3
C36 C 0.9359(12) 0.5939(5) 0.7656(3) 0.0607(18) Uani 0.718(7) 1 d P B 3
H29 H 0.8610 0.5201 0.7642 0.073 Uiso 0.718(7) 1 calc PR B 3
C44 C 1.039(3) 0.6766(14) 0.7606(7) 0.085(6) Uani 0.282(7) 1 d P B 4
C41 C 0.797(4) 0.9219(19) 0.7028(9) 0.072(5) Uani 0.282(7) 1 d P B 4
H30 H 0.7125 1.0025 0.6844 0.087 Uiso 0.282(7) 1 calc PR B 4
C45 C 0.744(3) 0.826(3) 0.7056(10) 0.108(7) Uani 0.282(7) 1 d P B 4
H31 H 0.6088 0.8158 0.6857 0.130 Uiso 0.282(7) 1 calc PR B 4
C47 C 1.126(8) 0.543(3) 0.785(2) 0.082(10) Uani 0.282(7) 1 d P B 4
H32 H 1.0115 0.4837 0.7908 0.123 Uiso 0.282(7) 1 calc PR B 4
H33 H 1.1997 0.5263 0.8378 0.123 Uiso 0.282(7) 1 calc PR B 4
H34 H 1.2270 0.5274 0.7436 0.123 Uiso 0.282(7) 1 calc PR B 4
C46 C 0.888(3) 0.715(4) 0.7404(17) 0.092(13) Uani 0.282(7) 1 d P B 4
H35 H 0.8060 0.6409 0.7492 0.110 Uiso 0.282(7) 1 calc PR B 4
C42 C 1.077(5) 0.906(2) 0.7396(12) 0.136(10) Uani 0.282(7) 1 d P B 4
H36 H 1.1468 0.9848 0.7297 0.163 Uiso 0.282(7) 1 calc PR B 4
C43 C 1.177(2) 0.8089(12) 0.7735(9) 0.001(2) Uani 0.282(7) 1 d P B 4
H37 H 1.3063 0.8027 0.8023 0.001 Uiso 0.282(7) 1 calc PR B 4

loop_
_atom_site_aniso_label
_atom_site_aniso_U_11
_atom_site_aniso_U_22
_atom_site_aniso_U_33
_atom_site_aniso_U_23
_atom_site_aniso_U_13
_atom_site_aniso_U_12
S2B 0.0250(11) 0.0284(8) 0.0142(8) -0.0092(6) 0.0030(7) -0.0003(7)
S1B 0.0314(11) 0.0337(8) 0.0190(8) -0.0089(6) 0.0062(7) -0.0048(8)
C3B 0.025(3) 0.027(3) 0.038(4) -0.013(3) -0.009(3) -0.009(2)
C6B 0.022(5) 0.043(5) 0.043(4) 0.003(3) 0.016(4) 0.022(4)
S1A 0.0190(6) 0.0251(6) 0.0148(5) -0.0037(4) 0.0044(4) -0.0003(4)
S2A 0.0214(9) 0.0395(7) 0.0162(5) -0.0015(4) 0.0064(6) 0.0038(6)
C3A 0.027(3) 0.021(2) 0.031(3) -0.0093(17) -0.001(2) -0.002(2)
C6A 0.039(4) 0.033(3) 0.025(3) -0.009(2) -0.008(3) 0.001(3)
C19 0.0194(10) 0.0315(11) 0.0264(11) -0.0055(9) 0.0029(8) 0.0001(8)
C13 0.0222(11) 0.0338(12) 0.0297(12) -0.0027(9) 0.0032(9) -0.0014(9)
C5 0.0224(10) 0.0221(10) 0.0190(10) -0.0037(8) 0.0046(8) 0.0050(8)
C4 0.0254(11) 0.0190(9) 0.0206(10) -0.0016(8) 0.0045(8) 0.0053(8)
C2 0.0485(14) 0.0204(10) 0.0191(11) -0.0050(8) 0.0032(10) 0.0061(9)
C8 0.0280(11) 0.0223(10) 0.0235(11) -0.0001(8) 0.0093(8) 0.0067(8)
C7 0.0391(12) 0.0204(10) 0.0219(11) -0.0068(8) 0.0004(9) 0.0036(8)
C1 0.0298(12) 0.0256(11) 0.0263(12) 0.0042(9) 0.0116(9) 0.0092(9)
C14 0.0338(12) 0.0277(11) 0.0303(12) -0.0118(9) 0.0032(9) 0.0007(9)
C20 0.0295(11) 0.0281(11) 0.0274(11) -0.0124(9) 0.0018(9) 0.0011(8)
C17 0.0229(11) 0.0359(12) 0.0276(11) -0.0111(9) 0.0059(9) 0.0032(8)
C11 0.0507(14) 0.0276(11) 0.0208(11) -0.0044(9) 0.0100(10) -0.0064(10)
C16 0.0291(11) 0.0334(11) 0.0285(11) -0.0111(9) 0.0047(9) -0.0103(9)
C12 0.0232(11) 0.0399(12) 0.0286(11) -0.0096(10) 0.0090(9) 0.0013(9)
C10 0.0354(12) 0.0332(12) 0.0258(11) -0.0097(9) 0.0038(9) -0.0111(9)
C21 0.0374(12) 0.0331(12) 0.0181(10) -0.0028(9) 0.0040(9) 0.0074(9)
C15 0.0361(12) 0.0337(12) 0.0214(11) -0.0018(9) 0.0035(9) 0.0055(9)
C18 0.0493(14) 0.0270(11) 0.0254(11) -0.0060(9) 0.0125(10) -0.0084(10)
C31 0.014(4) 0.059(3) 0.022(3) -0.010(2) 0.006(2) -0.009(2)
C32 0.071(6) 0.083(6) 0.037(4) -0.032(3) 0.018(3) -0.051(5)
C33 0.023(2) 0.0296(19) 0.0086(13) -0.0006(11) 0.0029(12) 0.0034(13)
C37 0.053(3) 0.037(3) 0.027(2) -0.0019(18) 0.004(2) 0.0050(19)
C34 0.129(8) 0.031(3) 0.013(3) 0.000(3) 0.018(3) 0.038(4)
C35 0.0331(19) 0.065(3) 0.0147(15) -0.0034(16) 0.0000(13) 0.0285(18)
C36 0.123(5) 0.037(2) 0.034(2) -0.019(2) 0.042(3) -0.048(3)
C44 0.152(18) 0.064(9) 0.027(6) 0.000(6) 0.029(8) 0.016(10)
C41 0.120(18) 0.066(12) 0.026(6) -0.007(7) 0.022(9) 0.003(9)
C45 0.116(15) 0.15(2) 0.053(9) -0.012(12) 0.002(9) -0.001(16)
C47 0.109(16) 0.11(3) 0.028(9) -0.023(12) 0.025(9) 0.005(17)
C46 0.000(8) 0.24(4) 0.035(8) -0.043(12) -0.008(7) -0.001(11)
C42 0.26(3) 0.069(12) 0.093(13) -0.041(11) 0.113(16) -0.073(18)
C43 0.005(4) 0.001(4) 0.000(4) -0.003(3) -0.003(3) -0.007(3)

loop_
_atom_type_symbol
_atom_type_description
_atom_type_scat_dispersion_real
_atom_type_scat_dispersion_imag
_atom_type_scat_source
C C 0.0033 0.0016 'International Tables Vol C Tables 4.2.6.8 and 6.1.1.4'
H H 0.0000 0.0000 'International Tables Vol C Tables 4.2.6.8 and 6.1.1.4'
S S 0.1246 0.1234 'International Tables Vol C Tables 4.2.6.8 and 6.1.1.4'

loop_
_geom_angle_atom_site_label_1
_geom_angle_atom_site_label_2
_geom_angle_atom_site_label_3
_geom_angle
C7 S2B C5 87.16(13)
C2 S1B C4 84.53(13)
C4 C3B C1 124.2(6)
C5 C6B C8 119.3(7)
C1 S1A C4 87.30(12)
C8 S2A C5 88.27(12)
C4 C3A C2 120.8(4)
C5 C6A C7 119.4(5)
C8 C19 C20 106.21(16)
C8 C19 C21 107.76(17)
C20 C19 C21 107.36(17)
C1 C13 C15 108.02(17)
C1 C13 C14 106.40(16)
C15 C13 C14 107.69(17)
C6A C5 C6B 94.1(4)
C6A C5 C4 133.2(3)
C6B C5 C4 132.7(4)
C6A C5 S2A 109.0(3)
C6B C5 S2A 14.9(4)
C4 C5 S2A 117.74(16)
C6A C5 S2B 15.0(3)
C6B C5 S2B 109.0(4)
C4 C5 S2B 118.27(16)
S2A C5 S2B 123.97(14)
C3B C4 C3A 93.9(4)
C3B C4 C5 133.3(4)
C3A C4 C5 132.5(3)
C3B C4 S1A 15.8(4)
C3A C4 S1A 108.8(3)
C5 C4 S1A 118.68(16)
C3B C4 S1B 110.0(4)
C3A C4 S1B 16.4(2)
C5 C4 S1B 116.60(16)
S1A C4 S1B 124.58(13)
C1 C2 C3A 103.5(3)
C1 C2 C10 114.20(19)
C3A C2 C10 142.3(3)
C1 C2 S1B 123.75(19)
C3A C2 S1B 20.7(2)
C10 C2 S1B 121.99(18)
C7 C8 C6B 102.8(5)
C7 C8 C19 115.12(18)
C6B C8 C19 141.9(5)
C7 C8 S2A 118.90(18)
C6B C8 S2A 16.1(4)
C19 C8 S2A 125.87(17)
C8 C7 C6A 104.4(3)
C8 C7 C16 114.12(18)
C6A C7 C16 141.5(3)
C8 C7 S2B 121.68(18)
C6A C7 S2B 17.4(3)
C16 C7 S2B 124.15(17)
C2 C1 C3B 97.1(3)
C2 C1 C13 114.95(19)
C3B C1 C13 147.9(3)
C2 C1 S1A 119.55(18)
C3B C1 S1A 23.0(3)
C13 C1 S1A 125.46(17)
C13 C14 C12 109.58(17)
C17 C20 C19 110.00(16)
C20 C17 C16 110.10(16)
C15 C11 C10 109.86(16)
C7 C16 C18 107.21(18)
C7 C16 C17 107.32(16)
C18 C16 C17 107.48(17)
C10 C12 C14 110.21(17)
C2 C10 C11 107.18(18)
C2 C10 C12 107.18(17)
C11 C10 C12 107.58(17)
C18 C21 C19 110.32(16)
C11 C15 C13 110.18(17)
C16 C18 C21 109.92(16)
C36 C31 C33 113.2(5)
C35 C32 C33 133.4(9)
C32 C33 C31 115.1(6)
C32 C33 C37 123.1(6)
C31 C33 C37 121.6(4)
C35 C34 C36 119.3(7)
C32 C35 C34 114.7(8)
C34 C36 C31 123.9(6)
C46 C44 C47 130(3)
C46 C44 C43 107(3)
C47 C44 C43 123(2)
C45 C41 C42 109.8(19)
C41 C45 C46 117(3)
C44 C46 C45 150(4)
C43 C42 C41 127.4(15)
C42 C43 C44 106.7(14)

loop_
_geom_bond_atom_site_label_1
_geom_bond_atom_site_label_2
_geom_bond_distance
S2B C7 1.719(3)
S2B C5 1.754(3)
S1B C2 1.745(3)
S1B C4 1.798(3)
C3B C4 1.243(7)
C3B C1 1.493(7)
C6B C5 1.389(11)
C6B C8 1.412(10)
S1A C1 1.721(2)
S1A C4 1.785(2)
S2A C8 1.727(3)
S2A C5 1.745(2)
C3A C4 1.318(6)
C3A C2 1.423(6)
C6A C5 1.363(7)
C6A C7 1.410(7)
C19 C8 1.501(3)
C19 C20 1.545(3)
C19 C21 1.547(3)
C13 C1 1.494(3)
C13 C15 1.542(3)
C13 C14 1.545(3)
C5 C4 1.455(3)
C2 C1 1.353(3)
C2 C10 1.500(3)
C8 C7 1.351(3)
C7 C16 1.506(3)
C14 C12 1.546(3)
C20 C17 1.542(3)
C17 C16 1.549(3)
C11 C15 1.541(3)
C11 C10 1.544(3)
C16 C18 1.540(3)
C12 C10 1.545(3)
C21 C18 1.541(3)
C31 C36 1.424(11)
C31 C33 1.447(7)
C32 C35 1.307(12)
C32 C33 1.311(10)
C33 C37 1.501(6)
C34 C35 1.334(16)
C34 C36 1.406(19)
C44 C46 1.03(3)
C44 C47 1.43(3)
C44 C43 1.77(2)
C41 C45 1.08(3)
C41 C42 1.87(3)
C45 C46 1.43(3)
C42 C43 1.17(3)

loop_
_geom_torsion_atom_site_label_1
_geom_torsion_atom_site_label_2
_geom_torsion_atom_site_label_3
_geom_torsion_atom_site_label_4
_geom_torsion
C7 C6A C5 C6B -0.8(6)
C7 C6A C5 C4 179.2(3)
C7 C6A C5 S2A -0.7(6)
C7 C6A C5 S2B 174.3(17)
C8 C6B C5 C6A -0.1(8)
C8 C6B C5 C4 179.9(4)
C8 C6B C5 S2A -180(2)
C8 C6B C5 S2B -1.5(8)
C8 S2A C5 C6A -0.1(3)
C8 S2A C5 C6B 0.1(17)
C8 S2A C5 C4 179.93(16)
C8 S2A C5 S2B -1.71(18)
C7 S2B C5 C6A -4.1(13)
C7 S2B C5 C6B 1.1(4)
C7 S2B C5 C4 179.95(16)
C7 S2B C5 S2A 1.60(19)
C1 C3B C4 C3A -8.8(5)
C1 C3B C4 C5 177.2(3)
C1 C3B C4 S1A 152.9(14)
C1 C3B C4 S1B -5.7(6)
C2 C3A C4 C3B 7.2(5)
C2 C3A C4 C5 -178.7(2)
C2 C3A C4 S1A 2.0(4)
C2 C3A C4 S1B -162.7(11)
C6A C5 C4 C3B -2.4(6)
C6B C5 C4 C3B 177.6(6)
S2A C5 C4 C3B 177.5(4)
S2B C5 C4 C3B -0.9(5)
C6A C5 C4 C3A -174.3(5)
C6B C5 C4 C3A 5.7(7)
S2A C5 C4 C3A 5.6(4)
S2B C5 C4 C3A -172.9(3)
C6A C5 C4 S1A 5.0(5)
C6B C5 C4 S1A -175.1(5)
S2A C5 C4 S1A -175.14(12)
S2B C5 C4 S1A 6.4(2)
C6A C5 C4 S1B -179.3(4)
C6B C5 C4 S1B 0.6(6)
S2A C5 C4 S1B 0.6(2)
S2B C5 C4 S1B -177.87(14)
C1 S1A C4 C3B -19.1(11)
C1 S1A C4 C3A 0.2(2)
C1 S1A C4 C5 -179.19(16)
C1 S1A C4 S1B 5.46(15)
C2 S1B C4 C3B 1.3(3)
C2 S1B C4 C3A 12.1(8)
C2 S1B C4 C5 178.94(16)
C2 S1B C4 S1A -5.62(16)
C4 C3A C2 C1 -3.6(4)
C4 C3A C2 C10 179.0(3)
C4 C3A C2 S1B 165.8(9)
C4 S1B C2 C1 3.5(2)
C4 S1B C2 C3A -8.9(6)
C4 S1B C2 C10 -179.42(18)
C5 C6B C8 C7 0.9(8)
C5 C6B C8 C19 176.1(3)
C5 C6B C8 S2A 180(2)
C20 C19 C8 C7 57.7(2)
C21 C19 C8 C7 -57.1(2)
C20 C19 C8 C6B -117.0(7)
C21 C19 C8 C6B 128.2(7)
C20 C19 C8 S2A -118.34(19)
C21 C19 C8 S2A 126.86(18)
C5 S2A C8 C7 1.07(19)
C5 S2A C8 C6B -0.1(15)
C5 S2A C8 C19 177.01(17)
C6B C8 C7 C6A -1.2(5)
C19 C8 C7 C6A -177.9(3)
S2A C8 C7 C6A -1.5(4)
C6B C8 C7 C16 177.6(4)
C19 C8 C7 C16 0.9(3)
S2A C8 C7 C16 177.27(16)
C6B C8 C7 S2B 0.1(5)
C19 C8 C7 S2B -176.62(16)
S2A C8 C7 S2B -0.3(3)
C5 C6A C7 C8 1.4(6)
C5 C6A C7 C16 -176.8(3)
C5 C6A C7 S2B -174.9(15)
C5 S2B C7 C8 -0.7(2)
C5 S2B C7 C6A 3.4(10)
C5 S2B C7 C16 -177.99(18)
C3A C2 C1 C3B -1.5(3)
C10 C2 C1 C3B 176.7(3)
S1B C2 C1 C3B -6.1(3)
C3A C2 C1 C13 -178.8(2)
C10 C2 C1 C13 -0.5(3)
S1B C2 C1 C13 176.74(16)
C3A C2 C1 S1A 3.7(3)
C10 C2 C1 S1A -178.04(15)
S1B C2 C1 S1A -0.8(3)
C4 C3B C1 C2 7.4(5)
C4 C3B C1 C13 -177.4(3)
C4 C3B C1 S1A -160.8(10)
C15 C13 C1 C2 57.2(2)
C14 C13 C1 C2 -58.2(2)
C15 C13 C1 C3B -117.6(5)
C14 C13 C1 C3B 127.0(5)
C15 C13 C1 S1A -125.47(18)
C14 C13 C1 S1A 119.13(18)
C4 S1A C1 C2 -2.53(18)
C4 S1A C1 C3B 10.9(6)
C4 S1A C1 C13 -179.79(18)
C1 C13 C14 C12 56.9(2)
C15 C13 C14 C12 -58.7(2)
C8 C19 C20 C17 -57.1(2)
C21 C19 C20 C17 58.0(2)
C19 C20 C17 C16 3.1(2)
C8 C7 C16 C18 57.3(2)
C6A C7 C16 C18 -124.5(5)
S2B C7 C16 C18 -125.23(19)
C8 C7 C16 C17 -57.9(2)
C6A C7 C16 C17 120.2(5)
S2B C7 C16 C17 119.56(19)
C20 C17 C16 C7 52.9(2)
C20 C17 C16 C18 -62.1(2)
C13 C14 C12 C10 -2.4(2)
C1 C2 C10 C11 -57.4(2)
C3A C2 C10 C11 119.8(4)
S1B C2 C10 C11 125.31(18)
C1 C2 C10 C12 57.8(2)
C3A C2 C10 C12 -124.9(4)
S1B C2 C10 C12 -119.45(18)
C15 C11 C10 C2 56.4(2)
C15 C11 C10 C12 -58.5(2)
C14 C12 C10 C2 -53.4(2)
C14 C12 C10 C11 61.6(2)
C8 C19 C21 C18 52.1(2)
C20 C19 C21 C18 -61.9(2)
C10 C11 C15 C13 -2.6(2)
C1 C13 C15 C11 -52.6(2)
C14 C13 C15 C11 61.9(2)
C7 C16 C18 C21 -56.9(2)
C17 C16 C18 C21 58.2(2)
C19 C21 C18 C16 3.1(2)
C35 C32 C33 C31 -9.2(12)
C35 C32 C33 C37 176.0(8)
C36 C31 C33 C32 3.8(8)
C36 C31 C33 C37 178.6(4)
C33 C32 C35 C34 8.3(13)
C36 C34 C35 C32 -2.0(11)
C35 C34 C36 C31 -1.6(12)
C33 C31 C36 C34 0.7(9)
C42 C41 C45 C46 4(2)
C47 C44 C46 C45 -171(4)
C43 C44 C46 C45 17(6)
C41 C45 C46 C44 -13(6)
C45 C41 C42 C43 -12(2)
C41 C42 C43 C44 14.7(17)
C46 C44 C43 C42 -15(2)
C47 C44 C43 C42 172(2)
